data_1525852
loop_
_publ_author_name
'Louer, D.'
'Rius, J.'
'Louer, M.'
'Bennard-Rocherulle, P.'

_publ_section_title
;
 Structural study of cadmium hydroxide sulfates. VI. The layer structure
 of Cd4 S O4 (O H)6 * 1.5(H2 O) studied from X-ray powder and
 single-crystal diffraction data
;
_journal_name_full 'Powder Diffraction'
_journal_page_first 86
_journal_page_last 91
_journal_volume 16
_journal_year 2001
_chemical_formula_sum 'Cd4 H9 O11.5 S'
_chemical_name_systematic 'Cd4 (S O4) (O H)6 (H2 O)1.5'
_space_group_IT_number 173
_symmetry_space_group_name_Hall 'P 6c'
_symmetry_space_group_name_H-M 'P 63'
_cell_angle_alpha 90
_cell_angle_beta 90
_cell_angle_gamma 120
_cell_formula_units_Z 4
_cell_length_a 9.145
_cell_length_b 9.145
_cell_length_c 15.099
_cell_volume 1093.569
_citation_journal_id_ASTM PODIE2
_cod_data_source_file Louer_PODIE2_2001_1877.cif
_cod_data_source_block H9Cd4O11.5S1
_cod_original_formula_sum 'H9 Cd4 O11.5 S1'
_cod_database_code 1525852

loop_
_symmetry_equiv_pos_as_xyz
x,y,z
x-y,x,z+1/2
-y,x-y,z
-x,-y,z+1/2
-x+y,-x,z
y,-x+y,z+1/2

loop_
_atom_site_label
_atom_site_type_symbol
_atom_site_fract_x
_atom_site_fract_y
_atom_site_fract_z
_atom_site_occupancy
_atom_site_U_iso_or_equiv
O9 O-2 0.852 0.319 0.247 1 0.0
Cd4 Cd+2 0.6667 0.3333 0.877 1 0.0
O3 O-2 0 0 0.878 1 0.0
O1 O-2 0.3333 0.6667 0.081 1 0.0
Cd1 Cd+2 0.25 0.202 0 1 0.0
O7 O-2 0.434 0.138 -0.069 1 0.0
O2 O-2 0.148 0.574 0.206 1 0.0
O4 O-2 0.158 0.19 0.263 1 0.0
O5 O-2 0.227 -0.074 0.037 1 0.0
S2 S+6 0 0 0.783 1 0.0
S1 S+6 0.3333 0.6667 0.188 1 0.0
Cd2 Cd+2 0.531 0.619 -0.0018 1 0.0
Cd3 Cd+2 0.6667 0.3333 0.143 1 0.0
O8 O-2 0.303 0.466 -0.054 1 0.0
O6 O-2 0.48 0.39 0.069 1 0.0
